data_7054063
loop_
_publ_author_name
'Aguil\'o, Joan'
'Naeimi, Atena'
'Bofill, Roger'
'Mueller-Bunz, Helge'
'Llobet, Antoni'
'Escriche, Llu\'is'
'Sala, Xavier'
'Albrecht, Martin'

_publ_section_title
;
 Dinuclear ruthenium complexes containing a new ditopic
 phthalazin-bis(triazole) ligand that promotes metal--metal interactions
;
_journal_issue 5
_journal_name_full 'New Journal of Chemistry'
_journal_page_first 1980
_journal_paper_doi 10.1039/c3nj01209c
_journal_volume 38
_journal_year 2014
_chemical_formula_moiety 'C16 H18 N8, 2 (C F3 O3 S)'
_chemical_formula_sum 'C18 H18 F6 N8 O6 S2'
_chemical_formula_weight 620.52
_chemical_name_systematic
; 
 ? 
;
_space_group_IT_number 61
_symmetry_cell_setting orthorhombic
_symmetry_space_group_name_Hall '-P 2ac 2ab'
_symmetry_space_group_name_H-M 'P b c a'
_atom_sites_solution_hydrogens geom
_atom_sites_solution_primary direct
_atom_sites_solution_secondary difmap
_audit_creation_method SHELXL-97
_cell_angle_alpha 90.00
_cell_angle_beta 90.00
_cell_angle_gamma 90.00
_cell_formula_units_Z 8
_cell_length_a 23.156(1)
_cell_length_b 8.0465(3)
_cell_length_c 26.901(1)
_cell_measurement_reflns_used 7209
_cell_measurement_temperature 100(2)
_cell_measurement_theta_max 21.9622
_cell_measurement_theta_min 3.3950
_cell_volume 5012.3(3)
_computing_cell_refinement
; 
CrysAlisPro, Agilent Technologies, 
Version 1.171.34.49 (release 20-01-2011 CrysAlis171 .NET) 
(compiled Jan 20 2011,15:58:25) 
;
_computing_data_collection
; 
CrysAlisPro, Agilent Technologies, 
Version 1.171.34.49 (release 20-01-2011 CrysAlis171 .NET) 
(compiled Jan 20 2011,15:58:25) 
;
_computing_data_reduction
; 
CrysAlisPro, Agilent Technologies, 
Version 1.171.34.49 (release 20-01-2011 CrysAlis171 .NET) 
(compiled Jan 20 2011,15:58:25) 
;
_computing_structure_refinement 'SHELXL-97 (Sheldrick, 2008)'
_computing_structure_solution 'SHELXS-97 (Sheldrick, 2008)'
_diffrn_ambient_temperature 100(2)
_diffrn_detector_area_resol_mean 10.3196
_diffrn_measured_fraction_theta_full 0.995
_diffrn_measured_fraction_theta_max 0.995
_diffrn_measurement_device_type 'SuperNova, Dual, Cu at zero, Atlas'
_diffrn_measurement_method '\w scans'
_diffrn_radiation_monochromator mirror
_diffrn_radiation_source 'SuperNova (Mo) X-ray Source'
_diffrn_radiation_type MoK\a
_diffrn_radiation_wavelength 0.71073
_diffrn_reflns_av_R_equivalents 0.0556
_diffrn_reflns_av_sigmaI/netI 0.0275
_diffrn_reflns_limit_h_max 24
_diffrn_reflns_limit_h_min -24
_diffrn_reflns_limit_k_max 8
_diffrn_reflns_limit_k_min -8
_diffrn_reflns_limit_l_max 28
_diffrn_reflns_limit_l_min -28
_diffrn_reflns_number 20946
_diffrn_reflns_theta_full 22.01
_diffrn_reflns_theta_max 22.01
_diffrn_reflns_theta_min 3.44
_exptl_absorpt_coefficient_mu 0.310
_exptl_absorpt_correction_T_max 0.986
_exptl_absorpt_correction_T_min 0.954
_exptl_absorpt_correction_type analytical
_exptl_absorpt_process_details
; 
CrysAlisPro, Agilent Technologies, 
Version 1.171.34.49 (release 20-01-2011 CrysAlis171 .NET) 
(compiled Jan 20 2011,15:58:25) 
Analytical numeric absorption correction using a multifaceted crystal 
model based on expressions derived by R.C. Clark & J.S. Reid. 
(Clark, R. C. & Reid, J. S. (1995). Acta Cryst. A51, 887-897) 
;
_exptl_crystal_colour colourless
_exptl_crystal_density_diffrn 1.645
_exptl_crystal_density_method 'not measured'
_exptl_crystal_description plate
_exptl_crystal_F_000 2528
_exptl_crystal_size_max 0.2364
_exptl_crystal_size_mid 0.1585
_exptl_crystal_size_min 0.0483
_refine_diff_density_max 0.431
_refine_diff_density_min -0.395
_refine_diff_density_rms 0.080
_refine_ls_extinction_method none
_refine_ls_goodness_of_fit_ref 1.194
_refine_ls_hydrogen_treatment constr
_refine_ls_matrix_type full
_refine_ls_number_parameters 365
_refine_ls_number_reflns 3069
_refine_ls_number_restraints 0
_refine_ls_restrained_S_all 1.194
_refine_ls_R_factor_all 0.0918
_refine_ls_R_factor_gt 0.0870
_refine_ls_shift/su_max 0.000
_refine_ls_shift/su_mean 0.000
_refine_ls_structure_factor_coef Fsqd
_refine_ls_weighting_details 'calc w=1/[\s^2^(Fo^2^)+(0.0000P)^2^+42.5503P] where P=(Fo^2^+2Fc^2^)/3'
_refine_ls_weighting_scheme calc
_refine_ls_wR_factor_gt 0.1640
_refine_ls_wR_factor_ref 0.1661
_reflns_number_gt 2844
_reflns_number_total 3069
_reflns_threshold_expression I>2\s(I)
_cod_data_source_file c3nj01209c.txt
_cod_data_source_block alb96(4)
_cod_database_code 7054063

loop_
_symmetry_equiv_pos_as_xyz
'x, y, z'
'-x+1/2, -y, z+1/2'
'-x, y+1/2, -z+1/2'
'x+1/2, -y+1/2, -z'
'-x, -y, -z'
'x-1/2, y, -z-1/2'
'x, -y-1/2, z-1/2'
'-x-1/2, y-1/2, z'

loop_
_atom_site_label
_atom_site_type_symbol
_atom_site_fract_x
_atom_site_fract_y
_atom_site_fract_z
_atom_site_U_iso_or_equiv
_atom_site_adp_type
_atom_site_occupancy
_atom_site_symmetry_multiplicity
_atom_site_calc_flag
_atom_site_refinement_flags
N1 N 0.2493(3) 0.0442(7) -0.0192(2) 0.0378(15) Uani 1 1 d .
C1 C 0.3105(3) 0.0448(10) -0.0346(3) 0.049(2) Uani 1 1 d .
H1A H 0.3249 0.1593 -0.0350 0.073 Uiso 1 1 calc R
H1B H 0.3139 -0.0031 -0.0680 0.073 Uiso 1 1 calc R
H1C H 0.3332 -0.0213 -0.0111 0.073 Uiso 1 1 calc R
N2 N 0.2116(3) -0.0373(8) -0.0477(2) 0.0447(17) Uani 1 1 d .
N3 N 0.1605(2) -0.0198(8) -0.0260(2) 0.0413(16) Uani 1 1 d .
C2 C 0.2242(3) 0.1120(9) 0.0211(3) 0.0376(18) Uani 1 1 d .
H2 H 0.2420 0.1744 0.0469 0.045 Uiso 1 1 calc R
C3 C 0.1671(3) 0.0705(9) 0.0165(3) 0.0323(17) Uani 1 1 d .
C4 C 0.1152(3) 0.1052(8) 0.0457(3) 0.0301(17) Uani 1 1 d .
N4 N 0.1149(2) 0.0762(8) 0.0940(2) 0.0388(16) Uani 1 1 d .
C5 C 0.1673(3) 0.0318(10) 0.1231(3) 0.044(2) Uani 1 1 d .
H5A H 0.1883 0.1333 0.1320 0.065 Uiso 1 1 calc R
H5B H 0.1923 -0.0400 0.1030 0.065 Uiso 1 1 calc R
H5C H 0.1559 -0.0271 0.1534 0.065 Uiso 1 1 calc R
N5 N 0.0675(3) 0.0871(7) 0.1237(2) 0.0396(16) Uani 1 1 d .
C6 C 0.0642(3) 0.1679(8) 0.0228(3) 0.0299(17) Uani 1 1 d .
C7 C 0.0627(3) 0.2209(8) -0.0272(3) 0.0320(17) Uani 1 1 d .
H7 H 0.0960 0.2097 -0.0475 0.038 Uiso 1 1 calc R
C8 C 0.0132(3) 0.2885(9) -0.0463(3) 0.0342(18) Uani 1 1 d .
H8 H 0.0123 0.3227 -0.0800 0.041 Uiso 1 1 calc R
C9 C -0.0362(3) 0.3081(9) -0.0166(3) 0.0351(18) Uani 1 1 d .
H9 H -0.0704 0.3539 -0.0304 0.042 Uiso 1 1 calc R
C10 C -0.0353(3) 0.2614(9) 0.0321(3) 0.0347(18) Uani 1 1 d .
H10 H -0.0683 0.2787 0.0523 0.042 Uiso 1 1 calc R
C11 C 0.0142(3) 0.1880(8) 0.0524(3) 0.0309(17) Uani 1 1 d .
C12 C 0.0193(3) 0.1391(8) 0.1025(3) 0.0336(18) Uani 1 1 d .
C13 C -0.0317(3) 0.1361(9) 0.1359(3) 0.0395(19) Uani 1 1 d .
C14 C -0.0869(3) 0.0854(9) 0.1268(3) 0.039(2) Uani 1 1 d .
H14 H -0.1019 0.0429 0.0966 0.047 Uiso 1 1 calc R
N6 N -0.0307(3) 0.1852(9) 0.1839(2) 0.054(2) Uani 1 1 d .
C15 C 0.0143(4) 0.2652(17) 0.2120(3) 0.095(4) Uani 1 1 d .
H15A H 0.0496 0.1982 0.2102 0.142 Uiso 1 1 calc R
H15B H 0.0022 0.2759 0.2467 0.142 Uiso 1 1 calc R
H15C H 0.0218 0.3757 0.1981 0.142 Uiso 1 1 calc R
C16 C -0.1766(4) 0.0750(10) 0.1789(4) 0.068(3) Uani 1 1 d .
H16A H -0.1865 0.1134 0.2124 0.102 Uiso 1 1 calc R
H16B H -0.1841 -0.0445 0.1763 0.102 Uiso 1 1 calc R
H16C H -0.2003 0.1345 0.1545 0.102 Uiso 1 1 calc R
N7 N -0.0831(3) 0.1661(9) 0.2050(3) 0.058(2) Uani 1 1 d .
N8 N -0.1151(3) 0.1079(8) 0.1691(3) 0.053(2) Uani 1 1 d .
O1 O 0.1505(2) 0.2224(7) 0.37509(18) 0.0470(14) Uani 1 1 d .
O2 O 0.0917(2) -0.0218(7) 0.3620(2) 0.0546(16) Uani 1 1 d .
O3 O 0.0704(3) 0.2368(8) 0.3185(3) 0.080(2) Uani 1 1 d .
S1 S 0.11210(8) 0.1327(2) 0.34229(7) 0.0398(5) Uani 1 1 d .
C17 C 0.1589(4) 0.0730(10) 0.2923(3) 0.051(2) Uani 1 1 d .
F1 F 0.1983(2) -0.0350(6) 0.3069(2) 0.0801(18) Uani 1 1 d .
F2 F 0.1873(3) 0.1998(6) 0.27260(19) 0.0826(19) Uani 1 1 d .
F3 F 0.1298(3) -0.0005(6) 0.25549(18) 0.094(2) Uani 1 1 d .
O4 O 0.0950(2) 0.4501(6) 0.1018(2) 0.0487(15) Uani 1 1 d .
O5 O 0.1588(2) 0.6800(6) 0.08082(19) 0.0422(13) Uani 1 1 d .
O6 O 0.1978(2) 0.4081(7) 0.0962(2) 0.0607(17) Uani 1 1 d .
S2 S 0.15156(8) 0.5223(2) 0.10537(7) 0.0396(5) Uani 1 1 d .
C18 C 0.1572(6) 0.5691(14) 0.1696(4) 0.082(3) Uani 1 1 d .
F4 F 0.1170(4) 0.6776(8) 0.1838(2) 0.108(2) Uani 1 1 d .
F5 F 0.2080(3) 0.6438(9) 0.1805(2) 0.112(3) Uani 1 1 d .
F6 F 0.1527(3) 0.4364(8) 0.1985(2) 0.112(3) Uani 1 1 d .

loop_
_atom_site_aniso_label
_atom_site_aniso_U_11
_atom_site_aniso_U_22
_atom_site_aniso_U_33
_atom_site_aniso_U_23
_atom_site_aniso_U_13
_atom_site_aniso_U_12
N1 0.028(3) 0.030(3) 0.056(4) 0.011(3) 0.003(3) -0.002(3)
C1 0.029(4) 0.046(5) 0.070(6) 0.012(5) 0.016(4) 0.002(4)
N2 0.036(4) 0.037(4) 0.061(4) 0.006(3) 0.007(3) 0.009(3)
N3 0.025(3) 0.038(4) 0.061(5) 0.009(4) 0.009(3) 0.003(3)
C2 0.038(4) 0.037(4) 0.037(4) 0.010(4) 0.007(4) 0.007(4)
C3 0.029(4) 0.031(4) 0.037(4) 0.010(4) 0.002(3) 0.008(3)
C4 0.028(4) 0.021(4) 0.041(5) 0.001(3) 0.003(3) 0.005(3)
N4 0.034(4) 0.040(4) 0.042(4) 0.015(3) 0.002(3) 0.011(3)
C5 0.034(4) 0.040(5) 0.057(5) 0.018(4) 0.001(4) 0.008(4)
N5 0.040(4) 0.033(4) 0.046(4) 0.018(3) 0.009(3) 0.012(3)
C6 0.030(4) 0.019(4) 0.041(4) 0.006(3) 0.004(3) 0.001(3)
C7 0.033(4) 0.027(4) 0.036(4) 0.011(3) 0.007(3) -0.003(3)
C8 0.030(4) 0.035(4) 0.038(4) 0.014(4) -0.004(3) 0.001(3)
C9 0.021(4) 0.040(4) 0.044(5) 0.010(4) -0.002(3) 0.000(3)
C10 0.027(4) 0.036(4) 0.041(5) 0.010(4) 0.008(3) 0.000(3)
C11 0.027(4) 0.026(4) 0.040(4) 0.011(3) 0.003(3) 0.000(3)
C12 0.036(4) 0.023(4) 0.042(4) 0.017(3) 0.004(4) 0.004(3)
C13 0.051(5) 0.030(4) 0.037(5) 0.020(4) 0.006(4) 0.011(4)
C14 0.046(5) 0.026(4) 0.046(5) 0.013(4) 0.021(4) 0.007(4)
N6 0.055(5) 0.071(5) 0.036(4) 0.023(4) 0.006(4) 0.027(4)
C15 0.073(7) 0.168(13) 0.044(6) -0.002(7) -0.018(5) 0.046(8)
C16 0.057(6) 0.036(5) 0.111(8) 0.029(5) 0.061(6) 0.018(4)
N7 0.070(5) 0.064(5) 0.040(4) 0.025(4) 0.023(4) 0.033(4)
N8 0.066(5) 0.040(4) 0.053(5) 0.027(4) 0.030(4) 0.019(4)
O1 0.058(3) 0.048(3) 0.035(3) -0.013(3) -0.004(3) -0.017(3)
O2 0.062(4) 0.041(3) 0.061(4) -0.018(3) 0.021(3) -0.024(3)
O3 0.061(4) 0.061(4) 0.119(6) -0.022(4) -0.047(4) 0.028(4)
S1 0.0369(11) 0.0421(12) 0.0405(11) -0.0100(10) -0.0021(9) -0.0004(10)
C17 0.078(6) 0.027(4) 0.047(5) 0.005(4) 0.017(5) 0.013(5)
F1 0.075(4) 0.044(3) 0.121(5) 0.017(3) 0.038(3) 0.021(3)
F2 0.142(5) 0.037(3) 0.069(4) 0.010(3) 0.052(4) 0.002(3)
F3 0.190(7) 0.054(3) 0.038(3) -0.017(3) -0.002(4) -0.014(4)
O4 0.034(3) 0.043(3) 0.069(4) 0.024(3) -0.003(3) -0.004(3)
O5 0.039(3) 0.035(3) 0.053(3) 0.014(3) 0.002(3) -0.001(2)
O6 0.039(3) 0.045(3) 0.098(5) 0.024(3) 0.008(3) 0.010(3)
S2 0.0355(11) 0.0382(11) 0.0451(12) 0.0160(10) -0.0015(9) 0.0002(9)
C18 0.122(10) 0.062(7) 0.060(7) 0.021(6) -0.011(7) -0.025(7)
F4 0.176(7) 0.078(5) 0.069(4) 0.004(4) 0.054(5) -0.016(5)
F5 0.147(6) 0.110(5) 0.078(4) 0.023(4) -0.053(4) -0.049(5)
F6 0.190(7) 0.090(5) 0.055(4) 0.042(3) -0.019(4) -0.026(5)

loop_
_atom_type_symbol
_atom_type_description
_atom_type_scat_dispersion_real
_atom_type_scat_dispersion_imag
_atom_type_scat_source
C C 0.0033 0.0016 'International Tables Vol C Tables 4.2.6.8 and 6.1.1.4'
H H 0.0000 0.0000 'International Tables Vol C Tables 4.2.6.8 and 6.1.1.4'
N N 0.0061 0.0033 'International Tables Vol C Tables 4.2.6.8 and 6.1.1.4'
O O 0.0106 0.0060 'International Tables Vol C Tables 4.2.6.8 and 6.1.1.4'
F F 0.0171 0.0103 'International Tables Vol C Tables 4.2.6.8 and 6.1.1.4'
S S 0.1246 0.1234 'International Tables Vol C Tables 4.2.6.8 and 6.1.1.4'

loop_
_geom_angle_atom_site_label_1
_geom_angle_atom_site_label_2
_geom_angle_atom_site_label_3
_geom_angle
N2 N1 C2 112.3(6)
N2 N1 C1 117.9(6)
C2 N1 C1 129.8(7)
N1 C1 H1A 109.5
N1 C1 H1B 109.5
H1A C1 H1B 109.5
N1 C1 H1C 109.5
H1A C1 H1C 109.5
H1B C1 H1C 109.5
N3 N2 N1 106.2(6)
N2 N3 C3 109.0(6)
N1 C2 C3 104.2(7)
N1 C2 H2 127.9
C3 C2 H2 127.9
N3 C3 C2 108.2(6)
N3 C3 C4 117.4(6)
C2 C3 C4 134.3(7)
N4 C4 C6 119.0(6)
N4 C4 C3 119.9(6)
C6 C4 C3 121.1(6)
C4 N4 N5 124.7(6)
C4 N4 C5 123.8(6)
N5 N4 C5 111.4(6)
N4 C5 H5A 109.5
N4 C5 H5B 109.5
H5A C5 H5B 109.5
N4 C5 H5C 109.5
H5A C5 H5C 109.5
H5B C5 H5C 109.5
C12 N5 N4 116.7(6)
C7 C6 C11 118.9(6)
C7 C6 C4 122.6(6)
C11 C6 C4 118.3(6)
C8 C7 C6 119.9(6)
C8 C7 H7 120.1
C6 C7 H7 120.1
C7 C8 C9 120.9(7)
C7 C8 H8 119.6
C9 C8 H8 119.6
C10 C9 C8 120.2(7)
C10 C9 H9 119.9
C8 C9 H9 119.9
C9 C10 C11 120.3(7)
C9 C10 H10 119.8
C11 C10 H10 119.8
C10 C11 C12 124.0(6)
C10 C11 C6 119.8(6)
C12 C11 C6 116.1(6)
N5 C12 C11 124.8(6)
N5 C12 C13 114.0(6)
C11 C12 C13 121.1(6)
N6 C13 C14 105.8(7)
N6 C13 C12 124.1(7)
C14 C13 C12 130.0(7)
N8 C14 C13 105.6(8)
N8 C14 H14 127.2
C13 C14 H14 127.2
N7 N6 C13 110.8(7)
N7 N6 C15 118.8(7)
C13 N6 C15 130.1(8)
N6 C15 H15A 109.5
N6 C15 H15B 109.5
H15A C15 H15B 109.5
N6 C15 H15C 109.5
H15A C15 H15C 109.5
H15B C15 H15C 109.5
N8 C16 H16A 109.5
N8 C16 H16B 109.5
H16A C16 H16B 109.5
N8 C16 H16C 109.5
H16A C16 H16C 109.5
H16B C16 H16C 109.5
N8 N7 N6 104.0(6)
N7 N8 C14 113.8(7)
N7 N8 C16 118.9(7)
C14 N8 C16 127.3(9)
O3 S1 O2 116.9(4)
O3 S1 O1 113.4(4)
O2 S1 O1 114.3(3)
O3 S1 C17 103.2(4)
O2 S1 C17 104.1(3)
O1 S1 C17 102.7(4)
F1 C17 F2 106.4(7)
F1 C17 F3 106.1(7)
F2 C17 F3 107.2(7)
F1 C17 S1 111.8(6)
F2 C17 S1 113.2(5)
F3 C17 S1 111.7(7)
O6 S2 O4 114.2(3)
O6 S2 O5 113.6(3)
O4 S2 O5 115.6(3)
O6 S2 C18 104.4(5)
O4 S2 C18 102.6(5)
O5 S2 C18 104.6(4)
F6 C18 F4 107.9(10)
F6 C18 F5 107.5(9)
F4 C18 F5 104.8(9)
F6 C18 S2 113.2(8)
F4 C18 S2 111.5(8)
F5 C18 S2 111.6(8)

loop_
_geom_bond_atom_site_label_1
_geom_bond_atom_site_label_2
_geom_bond_distance
N1 N2 1.334(9)
N1 C2 1.346(9)
N1 C1 1.475(9)
C1 H1A 0.9800
C1 H1B 0.9800
C1 H1C 0.9800
N2 N3 1.328(8)
N3 C3 1.364(9)
C2 C3 1.370(10)
C2 H2 0.9500
C3 C4 1.461(9)
C4 N4 1.319(9)
C4 C6 1.426(9)
N4 N5 1.362(8)
N4 C5 1.487(9)
C5 H5A 0.9800
C5 H5B 0.9800
C5 H5C 0.9800
N5 C12 1.320(9)
C6 C7 1.410(9)
C6 C11 1.414(9)
C7 C8 1.368(9)
C7 H7 0.9500
C8 C9 1.405(10)
C8 H8 0.9500
C9 C10 1.361(10)
C9 H9 0.9500
C10 C11 1.401(9)
C10 H10 0.9500
C11 C12 1.410(10)
C12 C13 1.482(10)
C13 N6 1.350(10)
C13 C14 1.363(11)
C14 N8 1.325(9)
C14 H14 0.9500
N6 N7 1.349(9)
N6 C15 1.439(12)
C15 H15A 0.9800
C15 H15B 0.9800
C15 H15C 0.9800
C16 N8 1.473(10)
C16 H16A 0.9800
C16 H16B 0.9800
C16 H16C 0.9800
N7 N8 1.302(10)
O1 S1 1.446(5)
O2 S1 1.431(6)
O3 S1 1.429(6)
S1 C17 1.793(8)
C17 F1 1.321(9)
C17 F2 1.324(9)
C17 F3 1.335(10)
O4 S2 1.436(5)
O5 S2 1.440(5)
O6 S2 1.432(6)
S2 C18 1.774(11)
C18 F6 1.324(11)
C18 F4 1.332(13)
C18 F5 1.353(12)

loop_
_geom_torsion_atom_site_label_1
_geom_torsion_atom_site_label_2
_geom_torsion_atom_site_label_3
_geom_torsion_atom_site_label_4
_geom_torsion
C2 N1 N2 N3 1.1(8)
C1 N1 N2 N3 179.7(6)
N1 N2 N3 C3 -1.0(8)
N2 N1 C2 C3 -0.7(8)
C1 N1 C2 C3 -179.1(7)
N2 N3 C3 C2 0.6(8)
N2 N3 C3 C4 179.3(6)
N1 C2 C3 N3 0.1(8)
N1 C2 C3 C4 -178.3(7)
N3 C3 C4 N4 130.6(7)
C2 C3 C4 N4 -51.1(12)
N3 C3 C4 C6 -48.4(9)
C2 C3 C4 C6 129.9(9)
C6 C4 N4 N5 6.3(11)
C3 C4 N4 N5 -172.7(6)
C6 C4 N4 C5 -171.8(6)
C3 C4 N4 C5 9.1(11)
C4 N4 N5 C12 -3.7(10)
C5 N4 N5 C12 174.6(6)
N4 C4 C6 C7 172.2(7)
C3 C4 C6 C7 -8.7(10)
N4 C4 C6 C11 -3.3(10)
C3 C4 C6 C11 175.7(6)
C11 C6 C7 C8 -0.8(10)
C4 C6 C7 C8 -176.4(7)
C6 C7 C8 C9 0.8(11)
C7 C8 C9 C10 0.8(11)
C8 C9 C10 C11 -2.4(11)
C9 C10 C11 C12 178.7(7)
C9 C10 C11 C6 2.4(11)
C7 C6 C11 C10 -0.8(10)
C4 C6 C11 C10 175.0(6)
C7 C6 C11 C12 -177.4(6)
C4 C6 C11 C12 -1.6(10)
N4 N5 C12 C11 -2.0(11)
N4 N5 C12 C13 175.6(6)
C10 C11 C12 N5 -172.0(7)
C6 C11 C12 N5 4.4(11)
C10 C11 C12 C13 10.5(11)
C6 C11 C12 C13 -173.0(7)
N5 C12 C13 N6 42.1(10)
C11 C12 C13 N6 -140.2(7)
N5 C12 C13 C14 -137.1(8)
C11 C12 C13 C14 40.6(11)
N6 C13 C14 N8 0.4(8)
C12 C13 C14 N8 179.7(7)
C14 C13 N6 N7 0.3(8)
C12 C13 N6 N7 -179.1(6)
C14 C13 N6 C15 -173.1(9)
C12 C13 N6 C15 7.5(13)
C13 N6 N7 N8 -0.9(8)
C15 N6 N7 N8 173.4(8)
N6 N7 N8 C14 1.2(9)
N6 N7 N8 C16 -178.7(6)
C13 C14 N8 N7 -1.0(9)
C13 C14 N8 C16 178.9(7)
O3 S1 C17 F1 -175.4(6)
O2 S1 C17 F1 -52.8(7)
O1 S1 C17 F1 66.6(7)
O3 S1 C17 F2 64.5(8)
O2 S1 C17 F2 -173.0(6)
O1 S1 C17 F2 -53.6(7)
O3 S1 C17 F3 -56.6(6)
O2 S1 C17 F3 65.9(6)
O1 S1 C17 F3 -174.7(5)
O6 S2 C18 F6 -59.1(11)
O4 S2 C18 F6 60.3(11)
O5 S2 C18 F6 -178.7(9)
O6 S2 C18 F4 179.1(7)
O4 S2 C18 F4 -61.5(8)
O5 S2 C18 F4 59.5(8)
O6 S2 C18 F5 62.3(9)
O4 S2 C18 F5 -178.3(8)
O5 S2 C18 F5 -57.3(9)
